data_7706913
loop_
_publ_author_name
'Weller, Ruth'
'M\"uller, Igor'
'Duhayon, Carine'
'Sabo-Etienne, Sylviane'
'Bontemps, S\'ebastien'
'Werncke, C. Gunnar'

_publ_section_title
;
 Quasilinear 3d-metal(i) complexes
 [KM(N(Dipp)SiR<sub>3</sub>)<sub>2</sub>] (M = Cr-Co) - structural
 diversity, solution state behaviour and reactivity.
;
_journal_issue 14
_journal_name_full 'Dalton transactions (Cambridge, England : 2003)'
_journal_page_first 4890
_journal_page_last 4903
_journal_paper_doi 10.1039/d1dt00121c
_journal_volume 50
_journal_year 2021
_chemical_formula_moiety '4(C30 H52 Co N2 Si2), 4(C16 H36 N)'
_chemical_formula_sum 'C184 H352 Co4 N12 Si8'
_chemical_formula_weight 3193.20
_space_group_crystal_system orthorhombic
_space_group_IT_number 19
_space_group_name_Hall 'P 2ac 2ab'
_space_group_name_H-M_alt 'P 21 21 21'
_atom_sites_solution_hydrogens geom
_audit_creation_date 2020-06-17
_audit_creation_method
;
Olex2 1.2
(compiled 2018.05.29 svn.r3508 for OlexSys, GUI svn.r5506)
;
_audit_update_record
;
2020-06-18 deposited with the CCDC.	2021-03-03 downloaded from the CCDC.
;
_cell_angle_alpha 90
_cell_angle_beta 90
_cell_angle_gamma 90
_cell_formula_units_Z 1
_cell_length_a 10.7553(6)
_cell_length_b 19.9389(8)
_cell_length_c 22.5989(11)
_cell_measurement_reflns_used 21067
_cell_measurement_temperature 100
_cell_measurement_theta_max 26.995
_cell_measurement_theta_min 1.34
_cell_volume 4846.3(4)
_computing_molecular_graphics 'Olex2 (Dolomanov et al., 2009)'
_computing_publication_material 'Olex2 (Dolomanov et al., 2009)'
_computing_structure_refinement 'ShelXL (Sheldrick, 2015)'
_computing_structure_solution 'ShelXT (Sheldrick, 2015)'
_diffrn_ambient_temperature 100.0
_diffrn_detector 'imaging plate area detector'
_diffrn_detector_area_resol_mean 6.67
_diffrn_detector_type 'STOE Imaging Plate'
_diffrn_measured_fraction_theta_full 1.000
_diffrn_measured_fraction_theta_max 1.000
_diffrn_measurement_device '2-circle diffractometer'
_diffrn_measurement_device_type 'STOE IPDS 2T'
_diffrn_measurement_method '\w scans'
_diffrn_radiation_collimation '0.5 mm fibre optic'
_diffrn_radiation_monochromator 'planar graphite'
_diffrn_radiation_probe x-ray
_diffrn_radiation_type MoK\a
_diffrn_radiation_wavelength 0.71073
_diffrn_reflns_av_R_equivalents 0.0503
_diffrn_reflns_av_unetI/netI 0.0302
_diffrn_reflns_Laue_measured_fraction_full 1.000
_diffrn_reflns_Laue_measured_fraction_max 1.000
_diffrn_reflns_limit_h_max 12
_diffrn_reflns_limit_h_min -12
_diffrn_reflns_limit_k_max 23
_diffrn_reflns_limit_k_min -23
_diffrn_reflns_limit_l_max 26
_diffrn_reflns_limit_l_min -26
_diffrn_reflns_number 36221
_diffrn_reflns_point_group_measured_fraction_full 1.000
_diffrn_reflns_point_group_measured_fraction_max 1.000
_diffrn_reflns_theta_full 24.999
_diffrn_reflns_theta_max 24.999
_diffrn_reflns_theta_min 1.802
_diffrn_source 'sealed X-ray tube, 12 x 0.4 mm LF focus'
_diffrn_source_target Mo
_diffrn_source_type 'STOE C-Tech Mo LFF X-Ray Tube'
_exptl_absorpt_coefficient_mu 0.435
_exptl_absorpt_correction_T_max 0.9593
_exptl_absorpt_correction_T_min 0.4100
_exptl_absorpt_correction_type sphere
_exptl_absorpt_process_details
;
X-Area LANA 1.71.6.0 (STOE, 2017) Statistics over combined scale factors for x file reflections:
       min. = 0.587 (run 2)   max. = 1.373 (run 1)    spread = 0.8
;
_exptl_crystal_colour 'clear green'
_exptl_crystal_colour_lustre clear
_exptl_crystal_colour_primary green
_exptl_crystal_density_diffrn 1.094
_exptl_crystal_description block
_exptl_crystal_F_000 1760
_exptl_crystal_size_max 0.432
_exptl_crystal_size_mid 0.293
_exptl_crystal_size_min 0.185
_exptl_crystal_size_rad 0.062
_refine_diff_density_max 0.252
_refine_diff_density_min -0.199
_refine_diff_density_rms 0.039
_refine_ls_abs_structure_details
;
 Refined as an inversion twin.
;
_refine_ls_abs_structure_Flack 0.152(12)
_refine_ls_extinction_method none
_refine_ls_goodness_of_fit_ref 1.041
_refine_ls_hydrogen_treatment constr
_refine_ls_matrix_type full
_refine_ls_number_parameters 488
_refine_ls_number_reflns 8508
_refine_ls_number_restraints 0
_refine_ls_restrained_S_all 1.041
_refine_ls_R_factor_all 0.0317
_refine_ls_R_factor_gt 0.0286
_refine_ls_shift/su_max 0.001
_refine_ls_shift/su_mean 0.000
_refine_ls_structure_factor_coef Fsqd
_refine_ls_weighting_details 'w=1/[\s^2^(Fo^2^)+(0.0422P)^2^+1.1788P] where P=(Fo^2^+2Fc^2^)/3'
_refine_ls_weighting_scheme calc
_refine_ls_wR_factor_gt 0.0720
_refine_ls_wR_factor_ref 0.0731
_reflns_Friedel_coverage 0.795
_reflns_Friedel_fraction_full 1.000
_reflns_Friedel_fraction_max 1.000
_reflns_number_gt 8046
_reflns_number_total 8508
_reflns_threshold_expression 'I > 2\s(I)'
_cod_data_source_file d1dt00121c2.cif
_cod_data_source_block 9_bu4nco
_cod_depositor_comments 'Adding full bibliography for 7706910--7706927.cif.'
_cod_database_code 7706913
_shelx_shelxl_version_number 2017/1
_shelx_space_group_comment
;
The symmetry employed for this shelxl refinement is uniquely defined
by the following loop, which should always be used as a source of
symmetry information in preference to the above space-group names.
They are only intended as comments.
;
_shelx_estimated_absorpt_t_max 0.924
_shelx_estimated_absorpt_t_min 0.834
_olex2_refinement_description
;
1. Twinned data refinement
 Scales: 0.848(12)
 0.152(12)
2. Fixed Uiso
 At 1.2 times of:
  All C(H) groups, All C(H,H) groups
 At 1.5 times of:
  All C(H,H,H) groups
3.a Ternary CH refined with riding coordinates:
 C00A(H00A), C00F(H00F), C00R(H00R), C018(H018)
3.b Secondary CH2 refined with riding coordinates:
 C00D(H00,H), C00H(H0AA,HA), C00K(H1AA,HB), C00L(H2AA,HC), C00M(H3AA,HD),
 C00U(H4AA,HE), C00W(H5AA,HF), C00Z(H6AA,HI), C011(H01W,H01X), C012(H01Y,HJ),
 C017(H01,HM), C01E(H9AA,HR)
3.c Aromatic/amide H refined with riding coordinates:
 C009(H009), C00C(H00C), C00E(H00E), C00I(H00I), C00V(H00V), C01B(H01M)
3.d Idealised Me refined as rotating group:
 C00J(H00B,H00D,H00G), C00N(H00H,H00J,H00K), C00Q(H00L,H00M,H00N), C00S(H00O,
 H00P,H00Q), C00T(H00S,H00T,H00U), C00X(H00W,H00X,H00Y), C00Y(H00Z,HG,HH),
 C010(H01A,H01B,H01C), C013(H01D,H01E,H01F), C014(H01G,H01H,H01I), C015(H01Z,HK,
 HL), C016(H01J,H01K,H01L), C019(H7AA,HN,HO), C01A(H8AA,HP,HQ), C01C(H01N,H01O,
 H01P), C01D(H01Q,H01R,H01S), C01F(H0BA,HS,HT), C01G(H01T,H01U,H01V)
;
_olex2_submission_special_instructions 'No special instructions were received'

loop_
_space_group_symop_operation_xyz
'x, y, z'
'-x+1/2, -y, z+1/2'
'-x, y+1/2, -z+1/2'
'x+1/2, -y+1/2, -z'

loop_
_atom_site_label
_atom_site_type_symbol
_atom_site_fract_x
_atom_site_fract_y
_atom_site_fract_z
_atom_site_U_iso_or_equiv
_atom_site_adp_type
_atom_site_occupancy
_atom_site_site_symmetry_order
_atom_site_calc_flag
_atom_site_refinement_flags_posn
_atom_site_refinement_flags_adp
_atom_site_refinement_flags_occupancy
_atom_site_disorder_assembly
_atom_site_disorder_group
Co1 Co -0.92510(3) -0.48868(2) -0.45544(2) 0.01507(9) Uani 1 1 d . . . . .
Si2 Si -0.92465(7) -0.53069(3) -0.32497(3) 0.01747(15) Uani 1 1 d . . . . .
Si1 Si -0.94363(7) -0.34015(3) -0.48298(3) 0.01736(16) Uani 1 1 d . . . . .
N2 N -0.9084(2) -0.55524(10) -0.39676(9) 0.0154(4) Uani 1 1 d . . . . .
N1 N -0.9500(2) -0.41981(10) -0.51093(10) 0.0168(5) Uani 1 1 d . . . . .
N3 N -0.4251(2) -0.32760(10) -0.24616(9) 0.0167(4) Uani 1 1 d . . . . .
C1 C -0.9598(2) -0.43262(12) -0.57239(12) 0.0167(6) Uani 1 1 d . . . . .
C008 C -1.0765(3) -0.44908(12) -0.59804(12) 0.0187(5) Uani 1 1 d . . . . .
C009 C -0.7630(2) -0.71641(13) -0.44506(12) 0.0190(6) Uani 1 1 d . . . . .
H009 H -0.683646 -0.733201 -0.456066 0.023 Uiso 1 1 calc R . . . .
C00A C -1.1918(2) -0.45551(13) -0.55946(12) 0.0196(6) Uani 1 1 d . . . . .
H00A H -1.163100 -0.463417 -0.517949 0.024 Uiso 1 1 calc R . . . .
C00B C -0.8538(3) -0.42946(13) -0.60988(13) 0.0201(6) Uani 1 1 d . . . . .
C00C C -1.0861(3) -0.45764(13) -0.65902(12) 0.0225(6) Uani 1 1 d . . . . .
H00C H -1.164713 -0.467927 -0.675864 0.027 Uiso 1 1 calc R . . . .
C00D C -0.5010(3) -0.26803(13) -0.26886(13) 0.0204(6) Uani 1 1 d . . . . .
H00 H -0.493223 -0.230990 -0.239920 0.025 Uiso 1 1 calc R . . . .
H H -0.463368 -0.252482 -0.306418 0.025 Uiso 1 1 calc R . . . .
C00E C -0.9834(3) -0.45147(14) -0.69568(13) 0.0262(6) Uani 1 1 d . . . . .
H00E H -0.991959 -0.456238 -0.737313 0.031 Uiso 1 1 calc R . . . .
C00F C -1.1266(2) -0.64188(14) -0.39894(13) 0.0197(6) Uani 1 1 d . . . . .
H00F H -1.116914 -0.607252 -0.367273 0.024 Uiso 1 1 calc R . . . .
C00G C -0.7750(2) -0.64890(13) -0.42894(12) 0.0167(5) Uani 1 1 d . . . . .
C00H C -0.4249(3) -0.38494(12) -0.29096(11) 0.0188(5) Uani 1 1 d . . . . .
H0AA H -0.387512 -0.424808 -0.271862 0.023 Uiso 1 1 calc R . . . .
HA H -0.512306 -0.396214 -0.300493 0.023 Uiso 1 1 calc R . . . .
C00I C -0.8683(3) -0.43830(14) -0.67092(13) 0.0240(6) Uani 1 1 d . . . . .
H00I H -0.797475 -0.435186 -0.695911 0.029 Uiso 1 1 calc R . . . .
C00J C -0.9724(3) -0.27525(14) -0.54213(14) 0.0249(6) Uani 1 1 d . . . . .
H00B H -0.926086 -0.287341 -0.577933 0.037 Uiso 1 1 calc GR . . . .
H00D H -0.944488 -0.231273 -0.528024 0.037 Uiso 1 1 calc GR . . . .
H00G H -1.061403 -0.273426 -0.551164 0.037 Uiso 1 1 calc GR . . . .
C00K C -0.0730(3) -0.32454(14) -0.20885(13) 0.0265(6) Uani 1 1 d . . . . .
H1AA H -0.047500 -0.322743 -0.250915 0.032 Uiso 1 1 calc R . . . .
HB H -0.068988 -0.278421 -0.192732 0.032 Uiso 1 1 calc R . . . .
C00L C -0.4974(3) -0.30700(14) -0.13958(13) 0.0221(6) Uani 1 1 d . . . . .
H2AA H -0.564584 -0.274945 -0.149386 0.027 Uiso 1 1 calc R . . . .
HC H -0.419509 -0.281257 -0.134087 0.027 Uiso 1 1 calc R . . . .
C00M C -0.2065(3) -0.35009(13) -0.20487(13) 0.0220(6) Uani 1 1 d . . . . .
H3AA H -0.212641 -0.394624 -0.224017 0.026 Uiso 1 1 calc R . . . .
HD H -0.230576 -0.355101 -0.162818 0.026 Uiso 1 1 calc R . . . .
C00N C -1.1846(2) -0.60722(14) -0.45253(14) 0.0249(6) Uani 1 1 d . . . . .
H00H H -1.128993 -0.571673 -0.466512 0.037 Uiso 1 1 calc GR . . . .
H00J H -1.264806 -0.587649 -0.441250 0.037 Uiso 1 1 calc GR . . . .
H00K H -1.197368 -0.640083 -0.484198 0.037 Uiso 1 1 calc GR . . . .
C00O C -0.9972(2) -0.66785(13) -0.41384(11) 0.0159(5) Uani 1 1 d . . . . .
C2 C -0.8937(2) -0.62362(12) -0.41329(11) 0.0152(5) Uani 1 1 d . . . . .
C00Q C -0.5659(3) -0.61866(14) -0.47550(13) 0.0274(6) Uani 1 1 d . . . . .
H00L H -0.528472 -0.662757 -0.468389 0.041 Uiso 1 1 calc GR . . . .
H00M H -0.500785 -0.584262 -0.475069 0.041 Uiso 1 1 calc GR . . . .
H00N H -0.607321 -0.618630 -0.514113 0.041 Uiso 1 1 calc GR . . . .
C00R C -0.6614(2) -0.60353(13) -0.42680(13) 0.0196(6) Uani 1 1 d . . . . .
H00R H -0.690607 -0.556347 -0.432455 0.024 Uiso 1 1 calc R . . . .
C00S C -0.7898(3) -0.31829(14) -0.44825(14) 0.0260(6) Uani 1 1 d . . . . .
H00O H -0.771805 -0.349887 -0.416161 0.039 Uiso 1 1 calc GR . . . .
H00P H -0.793447 -0.272618 -0.432315 0.039 Uiso 1 1 calc GR . . . .
H00Q H -0.724094 -0.320974 -0.478196 0.039 Uiso 1 1 calc GR . . . .
C00T C -0.8032(3) -0.46769(14) -0.30235(13) 0.0257(6) Uani 1 1 d . . . . .
H00S H -0.720264 -0.486607 -0.308949 0.039 Uiso 1 1 calc GR . . . .
H00T H -0.813309 -0.456847 -0.260325 0.039 Uiso 1 1 calc GR . . . .
H00U H -0.812844 -0.426818 -0.325996 0.039 Uiso 1 1 calc GR . . . .
C00U C -0.5296(3) -0.34402(15) -0.08224(13) 0.0255(6) Uani 1 1 d . . . . .
H4AA H -0.459306 -0.373690 -0.071542 0.031 Uiso 1 1 calc R . . . .
HE H -0.539468 -0.310714 -0.050095 0.031 Uiso 1 1 calc R . . . .
C00V C -0.8642(3) -0.75910(13) -0.44529(12) 0.0206(6) Uani 1 1 d . . . . .
H00V H -0.854108 -0.804846 -0.456018 0.025 Uiso 1 1 calc R . . . .
C00W C -0.2942(2) -0.30125(13) -0.23524(13) 0.0199(6) Uani 1 1 d . . . . .
H5AA H -0.257497 -0.288272 -0.273743 0.024 Uiso 1 1 calc R . . . .
HF H -0.300099 -0.260208 -0.210753 0.024 Uiso 1 1 calc R . . . .
C00X C -0.6346(3) -0.47394(15) -0.60131(16) 0.0323(7) Uani 1 1 d . . . . .
H00W H -0.666015 -0.516625 -0.585856 0.048 Uiso 1 1 calc GR . . . .
H00X H -0.552715 -0.464632 -0.584179 0.048 Uiso 1 1 calc GR . . . .
H00Y H -0.627469 -0.476686 -0.644477 0.048 Uiso 1 1 calc GR . . . .
C00Y C -0.9155(3) -0.60520(14) -0.27422(12) 0.0253(6) Uani 1 1 d . . . . .
H00Z H -0.977041 -0.638741 -0.286351 0.038 Uiso 1 1 calc GR . . . .
HG H -0.932652 -0.590945 -0.233530 0.038 Uiso 1 1 calc GR . . . .
HH H -0.832039 -0.624781 -0.276316 0.038 Uiso 1 1 calc GR . . . .
C00Z C -0.4814(3) -0.35640(13) -0.18984(12) 0.0182(6) Uani 1 1 d . . . . .
H6AA H -0.563741 -0.375623 -0.199543 0.022 Uiso 1 1 calc R . . . .
HI H -0.427826 -0.393605 -0.175976 0.022 Uiso 1 1 calc R . . . .
C010 C -1.2748(3) -0.51504(14) -0.57701(13) 0.0254(6) Uani 1 1 d . . . . .
H01A H -1.309554 -0.507215 -0.616510 0.038 Uiso 1 1 calc GR . . . .
H01B H -1.342685 -0.519587 -0.548342 0.038 Uiso 1 1 calc GR . . . .
H01C H -1.225237 -0.556266 -0.577377 0.038 Uiso 1 1 calc GR . . . .
C011 C -0.3770(3) -0.42996(15) -0.39247(13) 0.0244(6) Uani 1 1 d . . . . .
H01W H -0.313160 -0.427422 -0.423954 0.029 Uiso 1 1 calc R . . . .
H01X H -0.365462 -0.473007 -0.371339 0.029 Uiso 1 1 calc R . . . .
C012 C -0.3562(3) -0.37200(14) -0.34870(13) 0.0229(6) Uani 1 1 d . . . . .
H01Y H -0.266214 -0.367132 -0.340653 0.027 Uiso 1 1 calc R . . . .
HJ H -0.386301 -0.329597 -0.366456 0.027 Uiso 1 1 calc R . . . .
C013 C -1.2692(3) -0.39089(14) -0.55943(14) 0.0276(7) Uani 1 1 d . . . . .
H01D H -1.216983 -0.353207 -0.546830 0.041 Uiso 1 1 calc GR . . . .
H01E H -1.339202 -0.395801 -0.532028 0.041 Uiso 1 1 calc GR . . . .
H01F H -1.300750 -0.382361 -0.599402 0.041 Uiso 1 1 calc GR . . . .
C014 C -0.5983(3) -0.60762(15) -0.36615(14) 0.0263(6) Uani 1 1 d . . . . .
H01G H -0.659229 -0.597584 -0.335125 0.039 Uiso 1 1 calc GR . . . .
H01H H -0.530281 -0.575010 -0.364312 0.039 Uiso 1 1 calc GR . . . .
H01I H -0.565149 -0.652897 -0.360189 0.039 Uiso 1 1 calc GR . . . .
C015 C 0.0169(3) -0.36917(16) -0.17486(15) 0.0329(7) Uani 1 1 d . . . . .
H01Z H 0.013079 -0.414904 -0.190645 0.049 Uiso 1 1 calc GR . . . .
HK H -0.006014 -0.369605 -0.132897 0.049 Uiso 1 1 calc GR . . . .
HL H 0.101649 -0.351736 -0.179165 0.049 Uiso 1 1 calc GR . . . .
C016 C -1.0777(3) -0.48834(15) -0.30832(14) 0.0310(6) Uani 1 1 d . . . . .
H01J H -1.081440 -0.445182 -0.328998 0.047 Uiso 1 1 calc GR . . . .
H01K H -1.084941 -0.480881 -0.265595 0.047 Uiso 1 1 calc GR . . . .
H01L H -1.146211 -0.516969 -0.321726 0.047 Uiso 1 1 calc GR . . . .
C017 C -0.6380(3) -0.28074(14) -0.27960(14) 0.0243(6) Uani 1 1 d . . . . .
H01 H -0.676868 -0.298686 -0.243174 0.029 Uiso 1 1 calc R . . . .
HM H -0.648244 -0.314402 -0.311435 0.029 Uiso 1 1 calc R . . . .
C018 C -0.7246(3) -0.41756(14) -0.58482(14) 0.0237(6) Uani 1 1 d . . . . .
H018 H -0.731689 -0.416619 -0.540702 0.028 Uiso 1 1 calc R . . . .
C019 C -0.5047(3) -0.42950(15) -0.42091(14) 0.0282(7) Uani 1 1 d . . . . .
H7AA H -0.509556 -0.465282 -0.450551 0.042 Uiso 1 1 calc GR . . . .
HN H -0.518877 -0.386064 -0.440064 0.042 Uiso 1 1 calc GR . . . .
HO H -0.568236 -0.436842 -0.390508 0.042 Uiso 1 1 calc GR . . . .
C01A C -0.8423(3) -0.22375(18) -0.30190(15) 0.0344(8) Uani 1 1 d . . . . .
H8AA H -0.861627 -0.258621 -0.331056 0.052 Uiso 1 1 calc GR . . . .
HP H -0.880029 -0.181268 -0.314316 0.052 Uiso 1 1 calc GR . . . .
HQ H -0.875745 -0.236812 -0.263238 0.052 Uiso 1 1 calc GR . . . .
C01B C -0.9806(3) -0.73482(13) -0.42978(12) 0.0194(6) Uani 1 1 d . . . . .
H01M H -1.050015 -0.764270 -0.430025 0.023 Uiso 1 1 calc R . . . .
C01C C -0.6704(3) -0.35012(15) -0.60472(16) 0.0318(7) Uani 1 1 d . . . . .
H01N H -0.667460 -0.348565 -0.648041 0.048 Uiso 1 1 calc GR . . . .
H01O H -0.586194 -0.345098 -0.588800 0.048 Uiso 1 1 calc GR . . . .
H01P H -0.723018 -0.313589 -0.590047 0.048 Uiso 1 1 calc GR . . . .
C01D C -1.2159(3) -0.69531(15) -0.37540(14) 0.0285(7) Uani 1 1 d . . . . .
H01Q H -1.292526 -0.673787 -0.361661 0.043 Uiso 1 1 calc GR . . . .
H01R H -1.176686 -0.719185 -0.342400 0.043 Uiso 1 1 calc GR . . . .
H01S H -1.235552 -0.727177 -0.407054 0.043 Uiso 1 1 calc GR . . . .
C01E C -0.7020(3) -0.21528(15) -0.29740(14) 0.0286(7) Uani 1 1 d . . . . .
H9AA H -0.682764 -0.180243 -0.267746 0.034 Uiso 1 1 calc R . . . .
HR H -0.668960 -0.200194 -0.336069 0.034 Uiso 1 1 calc R . . . .
C01F C -0.6471(3) -0.38584(15) -0.08612(14) 0.0282(7) Uani 1 1 d . . . . .
H0BA H -0.636655 -0.420581 -0.116391 0.042 Uiso 1 1 calc GR . . . .
HS H -0.717365 -0.356946 -0.096717 0.042 Uiso 1 1 calc GR . . . .
HT H -0.663223 -0.407031 -0.047747 0.042 Uiso 1 1 calc GR . . . .
C01G C -1.0619(3) -0.32784(14) -0.42300(13) 0.0265(6) Uani 1 1 d . . . . .
H01T H -1.145653 -0.331818 -0.439768 0.040 Uiso 1 1 calc GR . . . .
H01U H -1.051636 -0.283198 -0.405527 0.040 Uiso 1 1 calc GR . . . .
H01V H -1.050383 -0.362058 -0.392365 0.040 Uiso 1 1 calc GR . . . .

loop_
_atom_site_aniso_label
_atom_site_aniso_U_11
_atom_site_aniso_U_22
_atom_site_aniso_U_33
_atom_site_aniso_U_23
_atom_site_aniso_U_13
_atom_site_aniso_U_12
Co1 0.01640(16) 0.01263(15) 0.01618(17) 0.00048(13) 0.00028(15) 0.00006(14)
Si2 0.0183(3) 0.0181(3) 0.0160(3) -0.0024(3) 0.0007(3) -0.0009(3)
Si1 0.0174(4) 0.0138(3) 0.0208(4) 0.0002(3) 0.0025(3) -0.0004(3)
N2 0.0178(11) 0.0130(10) 0.0154(11) 0.0002(8) 0.0011(9) 0.0002(9)
N1 0.0176(12) 0.0149(10) 0.0179(12) 0.0003(9) 0.0016(9) -0.0005(9)
N3 0.0159(10) 0.0151(10) 0.0189(11) -0.0001(8) 0.0012(10) 0.0015(10)
C1 0.0202(14) 0.0113(12) 0.0187(14) 0.0029(10) 0.0011(11) -0.0009(10)
C008 0.0198(13) 0.0150(12) 0.0214(14) 0.0029(10) -0.0008(12) 0.0029(12)
C009 0.0200(13) 0.0176(13) 0.0194(15) 0.0000(11) -0.0009(11) 0.0042(11)
C00A 0.0167(13) 0.0217(14) 0.0204(15) 0.0042(11) -0.0018(11) 0.0006(11)
C00B 0.0208(14) 0.0156(13) 0.0238(16) -0.0003(11) 0.0033(12) -0.0005(11)
C00C 0.0246(14) 0.0209(13) 0.0220(15) 0.0019(11) -0.0039(12) -0.0002(12)
C00D 0.0212(14) 0.0163(13) 0.0237(15) 0.0019(11) -0.0005(12) 0.0035(11)
C00E 0.0360(16) 0.0249(15) 0.0178(15) 0.0000(12) 0.0030(13) -0.0021(13)
C00F 0.0175(13) 0.0208(14) 0.0207(15) -0.0017(11) -0.0008(11) -0.0021(11)
C00G 0.0185(13) 0.0172(12) 0.0145(13) 0.0024(10) -0.0012(11) -0.0003(10)
C00H 0.0217(13) 0.0157(11) 0.0190(13) -0.0012(10) 0.0004(12) 0.0002(12)
C00I 0.0252(14) 0.0227(14) 0.0240(15) 0.0002(12) 0.0086(12) -0.0029(12)
C00J 0.0247(14) 0.0190(13) 0.0311(16) 0.0049(13) 0.0018(13) 0.0037(11)
C00K 0.0207(13) 0.0308(14) 0.0281(15) -0.0035(12) -0.0018(13) 0.0009(13)
C00L 0.0210(14) 0.0214(14) 0.0240(16) -0.0042(12) 0.0030(12) -0.0005(11)
C00M 0.0210(14) 0.0206(13) 0.0243(15) -0.0010(12) 0.0023(12) 0.0019(11)
C00N 0.0185(13) 0.0250(14) 0.0312(17) 0.0019(14) -0.0013(13) -0.0001(11)
C00O 0.0180(13) 0.0180(13) 0.0117(13) 0.0012(10) -0.0016(10) -0.0004(11)
C2 0.0186(14) 0.0156(12) 0.0113(13) -0.0002(10) -0.0025(10) 0.0013(10)
C00Q 0.0200(14) 0.0310(15) 0.0312(16) -0.0033(12) 0.0043(13) -0.0042(13)
C00R 0.0171(13) 0.0176(13) 0.0241(15) -0.0018(11) 0.0001(11) 0.0013(10)
C00S 0.0254(14) 0.0230(14) 0.0297(17) -0.0050(13) -0.0011(13) -0.0030(12)
C00T 0.0311(16) 0.0239(14) 0.0220(15) -0.0052(12) -0.0005(12) -0.0056(12)
C00U 0.0263(15) 0.0343(16) 0.0158(14) -0.0046(12) 0.0001(11) 0.0059(12)
C00V 0.0275(14) 0.0146(12) 0.0197(15) -0.0016(11) -0.0022(12) 0.0016(11)
C00W 0.0157(13) 0.0200(13) 0.0240(15) -0.0002(11) 0.0014(11) -0.0018(11)
C00X 0.0208(14) 0.0304(17) 0.046(2) 0.0023(14) 0.0021(14) 0.0011(13)
C00Y 0.0273(15) 0.0304(14) 0.0183(14) 0.0025(11) -0.0022(13) -0.0047(13)
C00Z 0.0196(13) 0.0179(13) 0.0171(14) 0.0007(11) 0.0028(11) -0.0005(10)
C010 0.0205(13) 0.0270(14) 0.0287(16) 0.0047(13) -0.0015(12) -0.0022(12)
C011 0.0276(15) 0.0254(15) 0.0202(15) -0.0025(12) 0.0073(12) 0.0014(12)
C012 0.0214(14) 0.0266(15) 0.0206(15) 0.0007(12) 0.0029(12) -0.0024(12)
C013 0.0235(14) 0.0267(15) 0.0327(18) 0.0035(13) 0.0054(13) 0.0048(12)
C014 0.0212(15) 0.0277(14) 0.0299(17) -0.0035(13) -0.0048(12) -0.0037(12)
C015 0.0231(15) 0.0370(17) 0.0386(19) -0.0112(15) -0.0078(14) 0.0050(13)
C016 0.0292(14) 0.0324(14) 0.0314(16) -0.0121(13) 0.0030(14) 0.0044(15)
C017 0.0219(14) 0.0226(14) 0.0284(17) 0.0012(12) -0.0035(12) 0.0011(12)
C018 0.0177(14) 0.0280(14) 0.0254(16) -0.0026(12) 0.0057(12) -0.0031(12)
C019 0.0318(16) 0.0275(15) 0.0252(17) -0.0016(13) 0.0007(13) -0.0018(13)
C01A 0.0264(16) 0.0499(19) 0.0268(18) 0.0019(15) 0.0002(14) 0.0120(15)
C01B 0.0232(14) 0.0178(13) 0.0171(14) 0.0006(11) -0.0009(11) -0.0046(11)
C01C 0.0230(15) 0.0274(16) 0.045(2) -0.0065(14) 0.0067(14) -0.0054(13)
C01D 0.0223(15) 0.0311(16) 0.0321(17) 0.0043(14) 0.0044(13) -0.0043(13)
C01E 0.0252(15) 0.0335(16) 0.0272(17) 0.0101(13) 0.0029(13) 0.0086(13)
C01F 0.0355(17) 0.0287(15) 0.0205(16) 0.0022(13) 0.0051(13) -0.0027(13)
C01G 0.0293(15) 0.0216(13) 0.0286(16) -0.0026(11) 0.0075(14) 0.0016(13)

loop_
_atom_type_symbol
_atom_type_description
_atom_type_scat_dispersion_real
_atom_type_scat_dispersion_imag
_atom_type_scat_source
C C 0.0033 0.0016 'International Tables Vol C Tables 4.2.6.8 and 6.1.1.4'
H H 0.0000 0.0000 'International Tables Vol C Tables 4.2.6.8 and 6.1.1.4'
Co Co 0.3494 0.9721 'International Tables Vol C Tables 4.2.6.8 and 6.1.1.4'
N N 0.0061 0.0033 'International Tables Vol C Tables 4.2.6.8 and 6.1.1.4'
Si Si 0.0817 0.0704 'International Tables Vol C Tables 4.2.6.8 and 6.1.1.4'

loop_
_geom_angle_atom_site_label_1
_geom_angle_atom_site_label_2
_geom_angle_atom_site_label_3
_geom_angle
_geom_angle_site_symmetry_1
_geom_angle_site_symmetry_3
_geom_angle_publ_flag
N1 Co1 N2 176.28(10) . . ?
N2 Si2 C00T 112.26(12) . . ?
N2 Si2 C00Y 110.40(12) . . ?
N2 Si2 C016 114.07(13) . . ?
C00T Si2 C016 104.62(14) . . ?
C00Y Si2 C00T 108.99(14) . . ?
C00Y Si2 C016 106.12(15) . . ?
N1 Si1 C00J 111.64(13) . . ?
N1 Si1 C00S 113.83(12) . . ?
N1 Si1 C01G 111.18(12) . . ?
C00S Si1 C00J 106.30(13) . . ?
C01G Si1 C00J 108.14(13) . . ?
C01G Si1 C00S 105.35(14) . . ?
Si2 N2 Co1 117.25(11) . . ?
C2 N2 Co1 120.05(17) . . ?
C2 N2 Si2 122.47(17) . . ?
Si1 N1 Co1 115.24(12) . . ?
C1 N1 Co1 122.24(16) . . ?
C1 N1 Si1 122.18(17) . . ?
C00H N3 C00D 111.1(2) . . ?
C00W N3 C00D 106.24(19) . . ?
C00W N3 C00H 111.4(2) . . ?
C00Z N3 C00D 111.2(2) . . ?
C00Z N3 C00H 105.82(18) . . ?
C00Z N3 C00W 111.2(2) . . ?
N1 C1 C008 120.5(2) . . ?
N1 C1 C00B 121.1(2) . . ?
C00B C1 C008 118.4(2) . . ?
C1 C008 C00A 120.4(2) . . ?
C00C C008 C1 119.8(3) . . ?
C00C C008 C00A 119.8(3) . . ?
C00G C009 H009 119.3 . . ?
C00V C009 H009 119.3 . . ?
C00V C009 C00G 121.4(2) . . ?
C008 C00A H00A 107.4 . . ?
C008 C00A C010 113.0(2) . . ?
C008 C00A C013 111.8(2) . . ?
C010 C00A H00A 107.4 . . ?
C013 C00A H00A 107.4 . . ?
C013 C00A C010 109.5(2) . . ?
C1 C00B C018 121.2(2) . . ?
C00I C00B C1 119.6(3) . . ?
C00I C00B C018 119.2(2) . . ?
C008 C00C H00C 119.3 . . ?
C00E C00C C008 121.5(3) . . ?
C00E C00C H00C 119.3 . . ?
N3 C00D H00 108.2 . . ?
N3 C00D H 108.2 . . ?
H00 C00D H 107.4 . . ?
C017 C00D N3 116.3(2) . . ?
C017 C00D H00 108.2 . . ?
C017 C00D H 108.2 . . ?
C00C C00E H00E 120.4 . . ?
C00I C00E C00C 119.2(3) . . ?
C00I C00E H00E 120.4 . . ?
C00N C00F H00F 107.3 . . ?
C00N C00F C01D 109.5(2) . . ?
C00O C00F H00F 107.3 . . ?
C00O C00F C00N 110.6(2) . . ?
C00O C00F C01D 114.4(2) . . ?
C01D C00F H00F 107.3 . . ?
C009 C00G C2 119.3(2) . . ?
C009 C00G C00R 120.4(2) . . ?
C2 C00G C00R 120.3(2) . . ?
N3 C00H H0AA 108.2 . . ?
N3 C00H HA 108.2 . . ?
H0AA C00H HA 107.4 . . ?
C012 C00H N3 116.2(2) . . ?
C012 C00H H0AA 108.2 . . ?
C012 C00H HA 108.2 . . ?
C00B C00I H00I 119.3 . . ?
C00E C00I C00B 121.4(3) . . ?
C00E C00I H00I 119.3 . . ?
Si1 C00J H00B 109.5 . . ?
Si1 C00J H00D 109.5 . . ?
Si1 C00J H00G 109.5 . . ?
H00B C00J H00D 109.5 . . ?
H00B C00J H00G 109.5 . . ?
H00D C00J H00G 109.5 . . ?
H1AA C00K HB 107.9 . . ?
C00M C00K H1AA 109.2 . . ?
C00M C00K HB 109.2 . . ?
C015 C00K H1AA 109.2 . . ?
C015 C00K HB 109.2 . . ?
C015 C00K C00M 111.9(2) . . ?
H2AA C00L HC 108.1 . . ?
C00U C00L H2AA 109.6 . . ?
C00U C00L HC 109.6 . . ?
C00Z C00L H2AA 109.6 . . ?
C00Z C00L HC 109.6 . . ?
C00Z C00L C00U 110.3(2) . . ?
C00K C00M H3AA 109.6 . . ?
C00K C00M HD 109.6 . . ?
H3AA C00M HD 108.2 . . ?
C00W C00M C00K 110.1(2) . . ?
C00W C00M H3AA 109.6 . . ?
C00W C00M HD 109.6 . . ?
C00F C00N H00H 109.5 . . ?
C00F C00N H00J 109.5 . . ?
C00F C00N H00K 109.5 . . ?
H00H C00N H00J 109.5 . . ?
H00H C00N H00K 109.5 . . ?
H00J C00N H00K 109.5 . . ?
C2 C00O C00F 120.2(2) . . ?
C01B C00O C00F 120.0(2) . . ?
C01B C00O C2 119.8(2) . . ?
C00G C2 N2 120.4(2) . . ?
C00G C2 C00O 118.9(2) . . ?
C00O C2 N2 120.7(2) . . ?
H00L C00Q H00M 109.5 . . ?
H00L C00Q H00N 109.5 . . ?
H00M C00Q H00N 109.5 . . ?
C00R C00Q H00L 109.5 . . ?
C00R C00Q H00M 109.5 . . ?
C00R C00Q H00N 109.5 . . ?
C00G C00R C00Q 113.5(2) . . ?
C00G C00R H00R 107.7 . . ?
C00G C00R C014 110.6(2) . . ?
C00Q C00R H00R 107.7 . . ?
C014 C00R C00Q 109.5(2) . . ?
C014 C00R H00R 107.7 . . ?
Si1 C00S H00O 109.5 . . ?
Si1 C00S H00P 109.5 . . ?
Si1 C00S H00Q 109.5 . . ?
H00O C00S H00P 109.5 . . ?
H00O C00S H00Q 109.5 . . ?
H00P C00S H00Q 109.5 . . ?
Si2 C00T H00S 109.5 . . ?
Si2 C00T H00T 109.5 . . ?
Si2 C00T H00U 109.5 . . ?
H00S C00T H00T 109.5 . . ?
H00S C00T H00U 109.5 . . ?
H00T C00T H00U 109.5 . . ?
C00L C00U H4AA 108.8 . . ?
C00L C00U HE 108.8 . . ?
H4AA C00U HE 107.7 . . ?
C01F C00U C00L 113.9(2) . . ?
C01F C00U H4AA 108.8 . . ?
C01F C00U HE 108.8 . . ?
C009 C00V H00V 120.2 . . ?
C009 C00V C01B 119.7(2) . . ?
C01B C00V H00V 120.2 . . ?
N3 C00W H5AA 108.5 . . ?
N3 C00W HF 108.5 . . ?
C00M C00W N3 115.2(2) . . ?
C00M C00W H5AA 108.5 . . ?
C00M C00W HF 108.5 . . ?
H5AA C00W HF 107.5 . . ?
H00W C00X H00X 109.5 . . ?
H00W C00X H00Y 109.5 . . ?
H00X C00X H00Y 109.5 . . ?
C018 C00X H00W 109.5 . . ?
C018 C00X H00X 109.5 . . ?
C018 C00X H00Y 109.5 . . ?
Si2 C00Y H00Z 109.5 . . ?
Si2 C00Y HG 109.5 . . ?
Si2 C00Y HH 109.5 . . ?
H00Z C00Y HG 109.5 . . ?
H00Z C00Y HH 109.5 . . ?
HG C00Y HH 109.5 . . ?
N3 C00Z H6AA 108.4 . . ?
N3 C00Z HI 108.4 . . ?
C00L C00Z N3 115.3(2) . . ?
C00L C00Z H6AA 108.4 . . ?
C00L C00Z HI 108.4 . . ?
H6AA C00Z HI 107.5 . . ?
C00A C010 H01A 109.5 . . ?
C00A C010 H01B 109.5 . . ?
C00A C010 H01C 109.5 . . ?
H01A C010 H01B 109.5 . . ?
H01A C010 H01C 109.5 . . ?
H01B C010 H01C 109.5 . . ?
H01W C011 H01X 107.7 . . ?
C012 C011 H01W 108.9 . . ?
C012 C011 H01X 108.9 . . ?
C019 C011 H01W 108.9 . . ?
C019 C011 H01X 108.9 . . ?
C019 C011 C012 113.5(2) . . ?
C00H C012 C011 110.7(2) . . ?
C00H C012 H01Y 109.5 . . ?
C00H C012 HJ 109.5 . . ?
C011 C012 H01Y 109.5 . . ?
C011 C012 HJ 109.5 . . ?
H01Y C012 HJ 108.1 . . ?
C00A C013 H01D 109.5 . . ?
C00A C013 H01E 109.5 . . ?
C00A C013 H01F 109.5 . . ?
H01D C013 H01E 109.5 . . ?
H01D C013 H01F 109.5 . . ?
H01E C013 H01F 109.5 . . ?
C00R C014 H01G 109.5 . . ?
C00R C014 H01H 109.5 . . ?
C00R C014 H01I 109.5 . . ?
H01G C014 H01H 109.5 . . ?
H01G C014 H01I 109.5 . . ?
H01H C014 H01I 109.5 . . ?
C00K C015 H01Z 109.5 . . ?
C00K C015 HK 109.5 . . ?
C00K C015 HL 109.5 . . ?
H01Z C015 HK 109.5 . . ?
H01Z C015 HL 109.5 . . ?
HK C015 HL 109.5 . . ?
Si2 C016 H01J 109.5 . . ?
Si2 C016 H01K 109.5 . . ?
Si2 C016 H01L 109.5 . . ?
H01J C016 H01K 109.5 . . ?
H01J C016 H01L 109.5 . . ?
H01K C016 H01L 109.5 . . ?
C00D C017 H01 109.7 . . ?
C00D C017 HM 109.7 . . ?
C00D C017 C01E 109.7(2) . . ?
H01 C017 HM 108.2 . . ?
C01E C017 H01 109.7 . . ?
C01E C017 HM 109.7 . . ?
C00B C018 C00X 111.9(2) . . ?
C00B C018 H018 107.8 . . ?
C00B C018 C01C 112.0(3) . . ?
C00X C018 H018 107.8 . . ?
C00X C018 C01C 109.4(2) . . ?
C01C C018 H018 107.8 . . ?
C011 C019 H7AA 109.5 . . ?
C011 C019 HN 109.5 . . ?
C011 C019 HO 109.5 . . ?
H7AA C019 HN 109.5 . . ?
H7AA C019 HO 109.5 . . ?
HN C019 HO 109.5 . . ?
H8AA C01A HP 109.5 . . ?
H8AA C01A HQ 109.5 . . ?
HP C01A HQ 109.5 . . ?
C01E C01A H8AA 109.5 . . ?
C01E C01A HP 109.5 . . ?
C01E C01A HQ 109.5 . . ?
C00O C01B H01M 119.5 . . ?
C00V C01B C00O 121.0(2) . . ?
C00V C01B H01M 119.5 . . ?
C018 C01C H01N 109.5 . . ?
C018 C01C H01O 109.5 . . ?
C018 C01C H01P 109.5 . . ?
H01N C01C H01O 109.5 . . ?
H01N C01C H01P 109.5 . . ?
H01O C01C H01P 109.5 . . ?
C00F C01D H01Q 109.5 . . ?
C00F C01D H01R 109.5 . . ?
C00F C01D H01S 109.5 . . ?
H01Q C01D H01R 109.5 . . ?
H01Q C01D H01S 109.5 . . ?
H01R C01D H01S 109.5 . . ?
C017 C01E H9AA 109.3 . . ?
C017 C01E HR 109.3 . . ?
C01A C01E C017 111.6(3) . . ?
C01A C01E H9AA 109.3 . . ?
C01A C01E HR 109.3 . . ?
H9AA C01E HR 108.0 . . ?
C00U C01F H0BA 109.5 . . ?
C00U C01F HS 109.5 . . ?
C00U C01F HT 109.5 . . ?
H0BA C01F HS 109.5 . . ?
H0BA C01F HT 109.5 . . ?
HS C01F HT 109.5 . . ?
Si1 C01G H01T 109.5 . . ?
Si1 C01G H01U 109.5 . . ?
Si1 C01G H01V 109.5 . . ?
H01T C01G H01U 109.5 . . ?
H01T C01G H01V 109.5 . . ?
H01U C01G H01V 109.5 . . ?

loop_
_geom_bond_atom_site_label_1
_geom_bond_atom_site_label_2
_geom_bond_distance
_geom_bond_site_symmetry_2
_geom_bond_publ_flag
Co1 N2 1.885(2) . ?
Co1 N1 1.879(2) . ?
Si2 N2 1.704(2) . ?
Si2 C00T 1.883(3) . ?
Si2 C00Y 1.880(3) . ?
Si2 C016 1.888(3) . ?
Si1 N1 1.711(2) . ?
Si1 C00J 1.886(3) . ?
Si1 C00S 1.882(3) . ?
Si1 C01G 1.875(3) . ?
N2 C2 1.422(3) . ?
N1 C1 1.416(3) . ?
N3 C00D 1.529(3) . ?
N3 C00H 1.527(3) . ?
N3 C00W 1.523(3) . ?
N3 C00Z 1.522(3) . ?
C1 C008 1.421(4) . ?
C1 C00B 1.421(4) . ?
C008 C00A 1.521(4) . ?
C008 C00C 1.392(4) . ?
C009 H009 0.9500 . ?
C009 C00G 1.400(4) . ?
C009 C00V 1.382(4) . ?
C00A H00A 1.0000 . ?
C00A C010 1.538(4) . ?
C00A C013 1.534(4) . ?
C00B C00I 1.399(4) . ?
C00B C018 1.520(4) . ?
C00C H00C 0.9500 . ?
C00C C00E 1.386(4) . ?
C00D H00 0.9900 . ?
C00D H 0.9900 . ?
C00D C017 1.515(4) . ?
C00E H00E 0.9500 . ?
C00E C00I 1.384(4) . ?
C00F H00F 1.0000 . ?
C00F C00N 1.528(4) . ?
C00F C00O 1.523(4) . ?
C00F C01D 1.529(4) . ?
C00G C2 1.418(4) . ?
C00G C00R 1.521(4) . ?
C00H H0AA 0.9900 . ?
C00H HA 0.9900 . ?
C00H C012 1.522(4) . ?
C00I H00I 0.9500 . ?
C00J H00B 0.9800 . ?
C00J H00D 0.9800 . ?
C00J H00G 0.9800 . ?
C00K H1AA 0.9900 . ?
C00K HB 0.9900 . ?
C00K C00M 1.526(4) . ?
C00K C015 1.523(4) . ?
C00L H2AA 0.9900 . ?
C00L HC 0.9900 . ?
C00L C00U 1.531(4) . ?
C00L C00Z 1.513(4) . ?
C00M H3AA 0.9900 . ?
C00M HD 0.9900 . ?
C00M C00W 1.520(4) . ?
C00N H00H 0.9800 . ?
C00N H00J 0.9800 . ?
C00N H00K 0.9800 . ?
C00O C2 1.420(4) . ?
C00O C01B 1.395(4) . ?
C00Q H00L 0.9800 . ?
C00Q H00M 0.9800 . ?
C00Q H00N 0.9800 . ?
C00Q C00R 1.536(4) . ?
C00R H00R 1.0000 . ?
C00R C014 1.532(4) . ?
C00S H00O 0.9800 . ?
C00S H00P 0.9800 . ?
C00S H00Q 0.9800 . ?
C00T H00S 0.9800 . ?
C00T H00T 0.9800 . ?
C00T H00U 0.9800 . ?
C00U H4AA 0.9900 . ?
C00U HE 0.9900 . ?
C00U C01F 1.517(4) . ?
C00V H00V 0.9500 . ?
C00V C01B 1.387(4) . ?
C00W H5AA 0.9900 . ?
C00W HF 0.9900 . ?
C00X H00W 0.9800 . ?
C00X H00X 0.9800 . ?
C00X H00Y 0.9800 . ?
C00X C018 1.530(4) . ?
C00Y H00Z 0.9800 . ?
C00Y HG 0.9800 . ?
C00Y HH 0.9800 . ?
C00Z H6AA 0.9900 . ?
C00Z HI 0.9900 . ?
C010 H01A 0.9800 . ?
C010 H01B 0.9800 . ?
C010 H01C 0.9800 . ?
C011 H01W 0.9900 . ?
C011 H01X 0.9900 . ?
C011 C012 1.537(4) . ?
C011 C019 1.517(4) . ?
C012 H01Y 0.9900 . ?
C012 HJ 0.9900 . ?
C013 H01D 0.9800 . ?
C013 H01E 0.9800 . ?
C013 H01F 0.9800 . ?
C014 H01G 0.9800 . ?
C014 H01H 0.9800 . ?
C014 H01I 0.9800 . ?
C015 H01Z 0.9800 . ?
C015 HK 0.9800 . ?
C015 HL 0.9800 . ?
C016 H01J 0.9800 . ?
C016 H01K 0.9800 . ?
C016 H01L 0.9800 . ?
C017 H01 0.9900 . ?
C017 HM 0.9900 . ?
C017 C01E 1.529(4) . ?
C018 H018 1.0000 . ?
C018 C01C 1.533(4) . ?
C019 H7AA 0.9800 . ?
C019 HN 0.9800 . ?
C019 HO 0.9800 . ?
C01A H8AA 0.9800 . ?
C01A HP 0.9800 . ?
C01A HQ 0.9800 . ?
C01A C01E 1.523(4) . ?
C01B H01M 0.9500 . ?
C01C H01N 0.9800 . ?
C01C H01O 0.9800 . ?
C01C H01P 0.9800 . ?
C01D H01Q 0.9800 . ?
C01D H01R 0.9800 . ?
C01D H01S 0.9800 . ?
C01E H9AA 0.9900 . ?
C01E HR 0.9900 . ?
C01F H0BA 0.9800 . ?
C01F HS 0.9800 . ?
C01F HT 0.9800 . ?
C01G H01T 0.9800 . ?
C01G H01U 0.9800 . ?
C01G H01V 0.9800 . ?

loop_
_twin_individual_id
_twin_individual_mass_fraction_refined
1 0.848(12)
2 0.152(12)
